data_4038864
loop_
_publ_author_name
'Han, Zeyu'
'R\"ohner, David'
'Samedov, Kerim'
'Gates, Derek P.'

_publ_section_title
;
 Isolable Phosphaalkenes Bearing 2,4,6-Trimethoxyphenyl and
 2,6-Bis(trifluoromethyl)phenyl as P-Substituents.
;
_journal_name_full 'The Journal of organic chemistry'
_journal_paper_doi 10.1021/acs.joc.0c01514
_journal_year 2020
_chemical_formula_moiety 'C22 H21 O3 P'
_chemical_formula_sum 'C22 H21 O3 P'
_chemical_formula_weight 364.36
_space_group_crystal_system monoclinic
_space_group_IT_number 14
_space_group_name_Hall '-P 2ybc'
_space_group_name_H-M_alt 'P 1 21/c 1'
_atom_sites_solution_hydrogens geom
_audit_creation_date 2020-03-05
_audit_creation_method
;
Olex2 1.2
(compiled 2018.05.29 svn.r3508 for OlexSys, GUI svn.r5506)
;
_cell_angle_alpha 90
_cell_angle_beta 96.876(2)
_cell_angle_gamma 90
_cell_formula_units_Z 4
_cell_length_a 10.4340(7)
_cell_length_b 6.0505(4)
_cell_length_c 29.2143(19)
_cell_measurement_reflns_used 9972
_cell_measurement_temperature 293(2)
_cell_measurement_theta_max 27.08
_cell_measurement_theta_min 2.28
_cell_volume 1831.1(2)
_computing_cell_refinement 'SAINT V8.40A (?, 2016)'
_computing_data_reduction 'SAINT V8.40A (?, 2016)'
_computing_molecular_graphics 'Olex2 (Dolomanov et al., 2009)'
_computing_publication_material 'Olex2 (Dolomanov et al., 2009)'
_computing_structure_refinement 'ShelXL (Sheldrick, 2015)'
_diffrn_ambient_temperature 293(2)
_diffrn_measured_fraction_theta_full 1.000
_diffrn_measured_fraction_theta_max 0.999
_diffrn_measurement_device_type 'Bruker APEX-II CCD'
_diffrn_radiation_type MoK\a
_diffrn_radiation_wavelength 0.71073
_diffrn_reflns_av_R_equivalents 0.0792
_diffrn_reflns_av_unetI/netI 0.0407
_diffrn_reflns_Laue_measured_fraction_full 1.000
_diffrn_reflns_Laue_measured_fraction_max 0.999
_diffrn_reflns_limit_h_max 13
_diffrn_reflns_limit_h_min -13
_diffrn_reflns_limit_k_max 7
_diffrn_reflns_limit_k_min -7
_diffrn_reflns_limit_l_max 38
_diffrn_reflns_limit_l_min -38
_diffrn_reflns_number 53438
_diffrn_reflns_point_group_measured_fraction_full 1.000
_diffrn_reflns_point_group_measured_fraction_max 0.999
_diffrn_reflns_theta_full 25.242
_diffrn_reflns_theta_max 27.938
_diffrn_reflns_theta_min 1.404
_exptl_absorpt_coefficient_mu 0.169
_exptl_absorpt_correction_T_max 0.7456
_exptl_absorpt_correction_T_min 0.7052
_exptl_absorpt_correction_type multi-scan
_exptl_absorpt_process_details
;
SADABS-2016/2 (Bruker,2016/2) was used for absorption correction.
wR2(int) was 0.0639 before and 0.0569 after correction.
The Ratio of minimum to maximum transmission is 0.9458.
The \l/2 correction factor is Not present.
;
_exptl_crystal_colour colourless
_exptl_crystal_density_diffrn 1.322
_exptl_crystal_description square
_exptl_crystal_F_000 768
_exptl_crystal_size_max 0.2
_exptl_crystal_size_mid 0.1
_exptl_crystal_size_min 0.1
_refine_diff_density_max 0.483
_refine_diff_density_min -0.329
_refine_diff_density_rms 0.064
_refine_ls_extinction_method none
_refine_ls_goodness_of_fit_ref 1.080
_refine_ls_hydrogen_treatment constr
_refine_ls_matrix_type full
_refine_ls_number_parameters 238
_refine_ls_number_reflns 4376
_refine_ls_number_restraints 0
_refine_ls_restrained_S_all 1.080
_refine_ls_R_factor_all 0.0750
_refine_ls_R_factor_gt 0.0510
_refine_ls_shift/su_max 0.002
_refine_ls_shift/su_mean 0.000
_refine_ls_structure_factor_coef Fsqd
_refine_ls_weighting_details 'w=1/[\s^2^(Fo^2^)+(0.0441P)^2^+1.9616P] where P=(Fo^2^+2Fc^2^)/3'
_refine_ls_weighting_scheme calc
_refine_ls_wR_factor_gt 0.1111
_refine_ls_wR_factor_ref 0.1206
_reflns_Friedel_coverage 0.000
_reflns_number_gt 3341
_reflns_number_total 4376
_reflns_threshold_expression 'I > 2\s(I)'
_cod_data_source_file jo0c01514_si_002.cif
_cod_data_source_block dg528_0m_a_a
_cod_database_code 4038864
_shelx_shelxl_version_number 2014/7
_shelx_space_group_comment
;
The symmetry employed for this shelxl refinement is uniquely defined
by the following loop, which should always be used as a source of
symmetry information in preference to the above space-group names.
They are only intended as comments.
;
_shelx_estimated_absorpt_t_max 0.983
_shelx_estimated_absorpt_t_min 0.967
_olex2_refinement_description
;
1. Fixed Uiso
 At 1.2 times of:
  All C(H) groups
 At 1.5 times of:
  All C(H,H,H) groups
2.a Aromatic/amide H refined with riding coordinates:
 C006(H006), C008(H008), C00A(H00A), C00B(H00B), C00F(H00F), C00G(H00G),
 C00I(H00I), C00J(H00J), C00L(H00L), C00N(H00N), C00O(H00O), C00P(H00P)
2.b Idealised Me refined as rotating group:
 C00K(H00C,H00D,H00E), C00M(H00H,H00K,H00M), C00Q(H00Q,H00R,H00S)
;
_olex2_submission_special_instructions 'No special instructions were received'

loop_
_space_group_symop_operation_xyz
'x, y, z'
'-x, y+1/2, -z+1/2'
'-x, -y, -z'
'x, -y-1/2, z-1/2'

loop_
_atom_site_label
_atom_site_type_symbol
_atom_site_fract_x
_atom_site_fract_y
_atom_site_fract_z
_atom_site_U_iso_or_equiv
_atom_site_adp_type
_atom_site_occupancy
_atom_site_site_symmetry_order
_atom_site_calc_flag
_atom_site_refinement_flags_posn
_atom_site_refinement_flags_adp
_atom_site_refinement_flags_occupancy
_atom_site_disorder_assembly
_atom_site_disorder_group
P1 P 0.68002(5) 0.45661(10) 0.67058(2) 0.01610(14) Uani 1 1 d . . . . .
O1 O 0.56041(13) 0.8549(3) 0.69737(5) 0.0176(3) Uani 1 1 d . . . . .
O2 O 0.52925(14) 0.3298(3) 0.57981(5) 0.0233(4) Uani 1 1 d . . . . .
O3 O 0.19401(14) 0.8601(3) 0.57893(5) 0.0199(3) Uani 1 1 d . . . . .
C1 C 0.54238(18) 0.5945(3) 0.63841(7) 0.0149(4) Uani 1 1 d . . . . .
C2 C 0.47411(19) 0.5091(3) 0.59782(7) 0.0166(4) Uani 1 1 d . . . . .
C3 C 0.4582(2) 0.2227(4) 0.54142(8) 0.0264(5) Uani 1 1 d . . . . .
H00Q H 0.4521 0.3188 0.5151 0.040 Uiso 1 1 calc GR . . . .
H00R H 0.3731 0.1884 0.5487 0.040 Uiso 1 1 calc GR . . . .
H00S H 0.5015 0.0888 0.5346 0.040 Uiso 1 1 calc GR . . . .
C4 C 0.35805(19) 0.6014(4) 0.57845(7) 0.0169(4) Uani 1 1 d . . . . .
H00J H 0.3141 0.5432 0.5516 0.020 Uiso 1 1 calc R . . . .
C5 C 0.30886(19) 0.7822(4) 0.59999(7) 0.0153(4) Uani 1 1 d . . . . .
C6 C 0.1399(2) 1.0509(4) 0.59828(7) 0.0216(5) Uani 1 1 d . . . . .
H00C H 0.0593 1.0874 0.5805 0.032 Uiso 1 1 calc GR . . . .
H00D H 0.1985 1.1730 0.5978 0.032 Uiso 1 1 calc GR . . . .
H00E H 0.1255 1.0202 0.6295 0.032 Uiso 1 1 calc GR . . . .
C7 C 0.37276(18) 0.8737(3) 0.63984(7) 0.0145(4) Uani 1 1 d . . . . .
H008 H 0.3395 0.9955 0.6538 0.017 Uiso 1 1 calc R . . . .
C8 C 0.48900(19) 0.7763(3) 0.65824(7) 0.0144(4) Uani 1 1 d . . . . .
C9 C 0.5040(2) 1.0208(4) 0.72307(7) 0.0199(5) Uani 1 1 d . . . . .
H00H H 0.4887 1.1513 0.7045 0.030 Uiso 1 1 calc GR . . . .
H00K H 0.5615 1.0554 0.7503 0.030 Uiso 1 1 calc GR . . . .
H00M H 0.4236 0.9678 0.7318 0.030 Uiso 1 1 calc GR . . . .
C10 C 0.81113(18) 0.5085(3) 0.64355(7) 0.0133(4) Uani 1 1 d . . . . .
C11 C 0.93484(19) 0.4116(3) 0.66591(7) 0.0143(4) Uani 1 1 d . . . . .
C12 C 0.93838(19) 0.2144(4) 0.69075(7) 0.0150(4) Uani 1 1 d . . . . .
H006 H 0.8642 0.1284 0.6898 0.018 Uiso 1 1 calc R . . . .
C13 C 1.0512(2) 0.1446(4) 0.71693(7) 0.0177(4) Uani 1 1 d . . . . .
H00F H 1.0518 0.0143 0.7338 0.021 Uiso 1 1 calc R . . . .
C14 C 1.1630(2) 0.2699(4) 0.71779(7) 0.0203(5) Uani 1 1 d . . . . .
H00P H 1.2380 0.2257 0.7359 0.024 Uiso 1 1 calc R . . . .
C15 C 1.1624(2) 0.4595(4) 0.69178(8) 0.0217(5) Uani 1 1 d . . . . .
H00O H 1.2379 0.5410 0.6916 0.026 Uiso 1 1 calc R . . . .
C16 C 1.0496(2) 0.5301(4) 0.66572(7) 0.0191(4) Uani 1 1 d . . . . .
H00I H 1.0506 0.6575 0.6480 0.023 Uiso 1 1 calc R . . . .
C17 C 0.81674(18) 0.6544(3) 0.60310(7) 0.0137(4) Uani 1 1 d . . . . .
C18 C 0.87812(19) 0.5843(4) 0.56568(7) 0.0168(4) Uani 1 1 d . . . . .
H00G H 0.9156 0.4447 0.5662 0.020 Uiso 1 1 calc R . . . .
C19 C 0.8838(2) 0.7203(4) 0.52774(7) 0.0196(5) Uani 1 1 d . . . . .
H00L H 0.9226 0.6699 0.5027 0.023 Uiso 1 1 calc R . . . .
C20 C 0.8316(2) 0.9310(4) 0.52713(7) 0.0193(4) Uani 1 1 d . . . . .
H00B H 0.8365 1.0231 0.5019 0.023 Uiso 1 1 calc R . . . .
C21 C 0.77219(19) 1.0037(4) 0.56423(7) 0.0187(4) Uani 1 1 d . . . . .
H00N H 0.7375 1.1454 0.5640 0.022 Uiso 1 1 calc R . . . .
C22 C 0.76417(18) 0.8664(4) 0.60177(7) 0.0157(4) Uani 1 1 d . . . . .
H00A H 0.7232 0.9164 0.6264 0.019 Uiso 1 1 calc R . . . .

loop_
_atom_site_aniso_label
_atom_site_aniso_U_11
_atom_site_aniso_U_22
_atom_site_aniso_U_33
_atom_site_aniso_U_23
_atom_site_aniso_U_13
_atom_site_aniso_U_12
P1 0.0118(2) 0.0222(3) 0.0146(3) 0.0016(2) 0.00281(19) 0.0019(2)
O1 0.0128(7) 0.0231(8) 0.0158(7) -0.0054(6) -0.0019(5) 0.0022(6)
O2 0.0154(7) 0.0282(9) 0.0252(8) -0.0135(7) -0.0018(6) 0.0041(7)
O3 0.0148(7) 0.0269(8) 0.0169(7) -0.0018(6) -0.0025(6) 0.0055(6)
C1 0.0102(9) 0.0192(11) 0.0156(10) 0.0013(8) 0.0025(7) -0.0006(8)
C2 0.0145(9) 0.0174(11) 0.0184(10) -0.0027(8) 0.0044(8) 0.0000(8)
C3 0.0225(11) 0.0292(13) 0.0268(12) -0.0147(10) 0.0002(9) 0.0020(10)
C4 0.0152(9) 0.0216(11) 0.0135(9) -0.0015(8) 0.0002(8) -0.0014(8)
C5 0.0119(9) 0.0207(11) 0.0135(9) 0.0027(8) 0.0018(7) 0.0007(8)
C6 0.0162(10) 0.0281(12) 0.0198(11) 0.0004(10) -0.0006(8) 0.0055(9)
C7 0.0132(9) 0.0163(10) 0.0145(9) 0.0000(8) 0.0036(7) 0.0007(8)
C8 0.0132(9) 0.0186(10) 0.0113(9) -0.0002(8) 0.0016(7) -0.0014(8)
C9 0.0192(10) 0.0223(11) 0.0175(10) -0.0039(9) 0.0001(8) 0.0027(9)
C10 0.0126(9) 0.0155(10) 0.0117(9) -0.0012(8) 0.0006(7) 0.0006(7)
C11 0.0120(9) 0.0194(11) 0.0116(9) -0.0001(8) 0.0020(7) 0.0023(8)
C12 0.0148(9) 0.0183(10) 0.0121(9) -0.0015(8) 0.0017(7) 0.0003(8)
C13 0.0207(10) 0.0199(11) 0.0126(9) 0.0032(8) 0.0023(8) 0.0043(9)
C14 0.0150(10) 0.0293(12) 0.0159(10) 0.0021(9) -0.0006(8) 0.0071(9)
C15 0.0122(9) 0.0292(12) 0.0232(11) 0.0054(10) 0.0004(8) -0.0022(9)
C16 0.0152(10) 0.0228(11) 0.0189(10) 0.0065(9) -0.0002(8) 0.0012(9)
C17 0.0081(8) 0.0182(10) 0.0140(9) 0.0014(8) -0.0017(7) -0.0013(8)
C18 0.0146(9) 0.0178(11) 0.0181(10) 0.0014(8) 0.0023(8) 0.0034(8)
C19 0.0199(10) 0.0268(12) 0.0120(10) -0.0014(9) 0.0024(8) -0.0003(9)
C20 0.0172(10) 0.0236(11) 0.0158(10) 0.0062(9) -0.0032(8) -0.0033(9)
C21 0.0126(9) 0.0161(11) 0.0262(11) 0.0029(9) -0.0023(8) 0.0007(8)
C22 0.0104(9) 0.0195(10) 0.0171(10) -0.0037(8) 0.0013(7) -0.0001(8)

loop_
_atom_type_symbol
_atom_type_description
_atom_type_scat_dispersion_real
_atom_type_scat_dispersion_imag
_atom_type_scat_source
C C 0.0033 0.0016 'International Tables Vol C Tables 4.2.6.8 and 6.1.1.4'
H H 0.0000 0.0000 'International Tables Vol C Tables 4.2.6.8 and 6.1.1.4'
O O 0.0106 0.0060 'International Tables Vol C Tables 4.2.6.8 and 6.1.1.4'
P P 0.1023 0.0942 'International Tables Vol C Tables 4.2.6.8 and 6.1.1.4'

loop_
_geom_angle_atom_site_label_1
_geom_angle_atom_site_label_2
_geom_angle_atom_site_label_3
_geom_angle
_geom_angle_site_symmetry_1
_geom_angle_site_symmetry_3
_geom_angle_publ_flag
C10 P1 C1 107.84(10) . . ?
C8 O1 C9 117.79(15) . . ?
C2 O2 C3 117.53(17) . . ?
C5 O3 C6 117.88(16) . . ?
C2 C1 P1 123.72(16) . . ?
C8 C1 P1 118.54(15) . . ?
C8 C1 C2 117.01(18) . . ?
O2 C2 C1 115.04(18) . . ?
O2 C2 C4 123.35(19) . . ?
C4 C2 C1 121.60(19) . . ?
O2 C3 H00Q 109.5 . . ?
O2 C3 H00R 109.5 . . ?
O2 C3 H00S 109.5 . . ?
H00Q C3 H00R 109.5 . . ?
H00Q C3 H00S 109.5 . . ?
H00R C3 H00S 109.5 . . ?
C2 C4 H00J 120.6 . . ?
C2 C4 C5 118.83(19) . . ?
C5 C4 H00J 120.6 . . ?
O3 C5 C4 114.81(18) . . ?
O3 C5 C7 123.33(19) . . ?
C7 C5 C4 121.86(19) . . ?
O3 C6 H00C 109.5 . . ?
O3 C6 H00D 109.5 . . ?
O3 C6 H00E 109.5 . . ?
H00C C6 H00D 109.5 . . ?
H00C C6 H00E 109.5 . . ?
H00D C6 H00E 109.5 . . ?
C5 C7 H008 121.2 . . ?
C5 C7 C8 117.58(19) . . ?
C8 C7 H008 121.2 . . ?
O1 C8 C1 114.61(17) . . ?
O1 C8 C7 122.29(18) . . ?
C1 C8 C7 123.10(18) . . ?
O1 C9 H00H 109.5 . . ?
O1 C9 H00K 109.5 . . ?
O1 C9 H00M 109.5 . . ?
H00H C9 H00K 109.5 . . ?
H00H C9 H00M 109.5 . . ?
H00K C9 H00M 109.5 . . ?
C11 C10 P1 115.37(14) . . ?
C17 C10 P1 126.52(15) . . ?
C17 C10 C11 117.87(17) . . ?
C12 C11 C10 122.03(18) . . ?
C12 C11 C16 118.16(19) . . ?
C16 C11 C10 119.55(19) . . ?
C11 C12 H006 119.5 . . ?
C13 C12 C11 120.9(2) . . ?
C13 C12 H006 119.5 . . ?
C12 C13 H00F 120.1 . . ?
C14 C13 C12 119.9(2) . . ?
C14 C13 H00F 120.1 . . ?
C13 C14 H00P 120.1 . . ?
C15 C14 C13 119.78(19) . . ?
C15 C14 H00P 120.1 . . ?
C14 C15 H00O 119.8 . . ?
C14 C15 C16 120.4(2) . . ?
C16 C15 H00O 119.8 . . ?
C11 C16 H00I 119.7 . . ?
C15 C16 C11 120.7(2) . . ?
C15 C16 H00I 119.7 . . ?
C18 C17 C10 120.57(18) . . ?
C22 C17 C10 121.17(18) . . ?
C22 C17 C18 118.24(19) . . ?
C17 C18 H00G 119.6 . . ?
C19 C18 C17 120.8(2) . . ?
C19 C18 H00G 119.6 . . ?
C18 C19 H00L 119.9 . . ?
C20 C19 C18 120.1(2) . . ?
C20 C19 H00L 119.9 . . ?
C19 C20 H00B 120.2 . . ?
C21 C20 C19 119.7(2) . . ?
C21 C20 H00B 120.2 . . ?
C20 C21 H00N 119.9 . . ?
C20 C21 C22 120.3(2) . . ?
C22 C21 H00N 119.9 . . ?
C17 C22 H00A 119.6 . . ?
C21 C22 C17 120.86(19) . . ?
C21 C22 H00A 119.6 . . ?

loop_
_geom_bond_atom_site_label_1
_geom_bond_atom_site_label_2
_geom_bond_distance
_geom_bond_site_symmetry_2
_geom_bond_publ_flag
P1 C1 1.822(2) . ?
P1 C10 1.689(2) . ?
O1 C8 1.373(2) . ?
O1 C9 1.423(2) . ?
O2 C2 1.363(2) . ?
O2 C3 1.424(3) . ?
O3 C5 1.364(2) . ?
O3 C6 1.431(3) . ?
C2 C1 1.407(3) . ?
C2 C4 1.391(3) . ?
C3 H00Q 0.9600 . ?
C3 H00R 0.9600 . ?
C3 H00S 0.9600 . ?
C4 H00J 0.9300 . ?
C5 C4 1.391(3) . ?
C6 H00C 0.9600 . ?
C6 H00D 0.9600 . ?
C6 H00E 0.9600 . ?
C7 C5 1.386(3) . ?
C7 H008 0.9300 . ?
C8 C1 1.390(3) . ?
C8 C7 1.397(3) . ?
C9 H00H 0.9600 . ?
C9 H00K 0.9600 . ?
C9 H00M 0.9600 . ?
C11 C10 1.495(3) . ?
C11 C16 1.396(3) . ?
C12 C11 1.395(3) . ?
C12 H006 0.9300 . ?
C12 C13 1.390(3) . ?
C13 H00F 0.9300 . ?
C13 C14 1.389(3) . ?
C14 H00P 0.9300 . ?
C15 C14 1.376(3) . ?
C15 H00O 0.9300 . ?
C16 C15 1.390(3) . ?
C16 H00I 0.9300 . ?
C17 C10 1.482(3) . ?
C17 C18 1.397(3) . ?
C17 C22 1.394(3) . ?
C18 H00G 0.9300 . ?
C18 C19 1.387(3) . ?
C19 H00L 0.9300 . ?
C20 C19 1.386(3) . ?
C20 H00B 0.9300 . ?
C20 C21 1.383(3) . ?
C21 H00N 0.9300 . ?
C22 C21 1.386(3) . ?
C22 H00A 0.9300 . ?
